data_7132821
loop_
_publ_author_name
'Wang, Hanqiang'

_publ_section_title
;
 Synthesis, structure and reactivity of iminoborane radicals.
;
_journal_issue 28
_journal_name_full 'Chemical communications (Cambridge, England)'
_journal_page_first 3806
_journal_page_last 3809
_journal_paper_doi 10.1039/d4cc00720d
_journal_volume 60
_journal_year 2024
_chemical_formula_sum 'C66 H96 B2 N4 O2 Si2'
_chemical_formula_weight 1055.26
_space_group_crystal_system monoclinic
_space_group_IT_number 15
_space_group_name_Hall '-C 2yc'
_space_group_name_H-M_alt 'C 1 2/c 1'
_atom_sites_solution_hydrogens geom
_audit_creation_method SHELXL-2018/3
_audit_update_record
;
2024-01-31 deposited with the CCDC.	2024-03-08 downloaded from the CCDC.
;
_cell_angle_alpha 90
_cell_angle_beta 113.974(2)
_cell_angle_gamma 90
_cell_formula_units_Z 4
_cell_length_a 16.1834(14)
_cell_length_b 30.376(3)
_cell_length_c 17.5363(15)
_cell_measurement_reflns_used 811
_cell_measurement_temperature 296(2)
_cell_measurement_theta_max 15
_cell_measurement_theta_min 15
_cell_volume 7876.9(12)
_computing_cell_refinement 'BRUKER D8VENTURE DIFFRACTOMETER'
_computing_data_collection 'BRUKER D8VENTURE DIFFRACTOMETER'
_computing_data_reduction 'BRUKER D8VENTURE DIFFRACTOMETER'
_computing_molecular_graphics 'BRUKER SHELXTL'
_computing_publication_material 'BRUKER SHELXTL'
_computing_structure_refinement 'SHELXL-2018/3 (Sheldrick, 2018)'
_computing_structure_solution 'SHELXT 2014/5 (Sheldrick, 2014)'
_diffrn_ambient_temperature 296(2)
_diffrn_measured_fraction_theta_full 0.998
_diffrn_measured_fraction_theta_max 0.998
_diffrn_measurement_device_type 'BRUKER D8VENTURE DIFFRACTOMETER'
_diffrn_measurement_method 'PHI & OMEGA SCAN'
_diffrn_radiation_type MoK\a
_diffrn_radiation_wavelength 0.71073
_diffrn_reflns_av_R_equivalents 0.1434
_diffrn_reflns_av_unetI/netI 0.0693
_diffrn_reflns_Laue_measured_fraction_full 0.998
_diffrn_reflns_Laue_measured_fraction_max 0.998
_diffrn_reflns_limit_h_max 19
_diffrn_reflns_limit_h_min -19
_diffrn_reflns_limit_k_max 36
_diffrn_reflns_limit_k_min -36
_diffrn_reflns_limit_l_max 21
_diffrn_reflns_limit_l_min -21
_diffrn_reflns_number 99939
_diffrn_reflns_point_group_measured_fraction_full 0.998
_diffrn_reflns_point_group_measured_fraction_max 0.998
_diffrn_reflns_theta_full 25.242
_diffrn_reflns_theta_max 25.249
_diffrn_reflns_theta_min 2.682
_exptl_absorpt_coefficient_mu 0.081
_exptl_absorpt_correction_T_max 0.7456
_exptl_absorpt_correction_T_min 0.6798
_exptl_absorpt_correction_type multi-scan
_exptl_crystal_colour yellow
_exptl_crystal_density_diffrn 0.890
_exptl_crystal_description block
_exptl_crystal_F_000 2296
_exptl_crystal_size_max 0.500
_exptl_crystal_size_mid 0.400
_exptl_crystal_size_min 0.300
_refine_diff_density_max 0.386
_refine_diff_density_min -0.229
_refine_diff_density_rms 0.062
_refine_ls_extinction_method none
_refine_ls_goodness_of_fit_ref 1.055
_refine_ls_hydrogen_treatment constr
_refine_ls_matrix_type full
_refine_ls_number_parameters 343
_refine_ls_number_reflns 7130
_refine_ls_number_restraints 0
_refine_ls_restrained_S_all 1.055
_refine_ls_R_factor_all 0.1885
_refine_ls_R_factor_gt 0.0997
_refine_ls_shift/su_max 0.002
_refine_ls_shift/su_mean 0.000
_refine_ls_structure_factor_coef Fsqd
_refine_ls_weighting_details 'w=1/[\s^2^(Fo^2^)+(0.2000P)^2^] where P=(Fo^2^+2Fc^2^)/3'
_refine_ls_weighting_scheme calc
_refine_ls_wR_factor_gt 0.2803
_refine_ls_wR_factor_ref 0.3500
_reflns_Friedel_coverage 0.000
_reflns_number_gt 3268
_reflns_number_total 7130
_reflns_threshold_expression 'I > 2\s(I)'
_cod_data_source_file d4cc00720d2.cif
_cod_data_source_block whq117
_cod_depositor_comments 'Adding full bibliography for 7132819--7132821.cif.'
_cod_original_sg_symbol_H-M 'C 2/c'
_cod_database_code 7132821
_shelx_shelxl_version_number 2018/3
_shelx_space_group_comment
;
The symmetry employed for this shelxl refinement is uniquely defined
by the following loop, which should always be used as a source of
symmetry information in preference to the above space-group names.
They are only intended as comments.
;
_shelx_estimated_absorpt_t_min 0.961
_shelx_estimated_absorpt_t_max 0.976

loop_
_space_group_symop_operation_xyz
'x, y, z'
'-x, y, -z+1/2'
'x+1/2, y+1/2, z'
'-x+1/2, y+1/2, -z+1/2'
'-x, -y, -z'
'x, -y, z-1/2'
'-x+1/2, -y+1/2, -z'
'x+1/2, -y+1/2, z-1/2'

loop_
_atom_site_label
_atom_site_type_symbol
_atom_site_fract_x
_atom_site_fract_y
_atom_site_fract_z
_atom_site_U_iso_or_equiv
_atom_site_adp_type
_atom_site_occupancy
_atom_site_site_symmetry_order
_atom_site_calc_flag
_atom_site_refinement_flags_posn
_atom_site_refinement_flags_adp
_atom_site_refinement_flags_occupancy
_atom_site_disorder_assembly
_atom_site_disorder_group
Si1 Si 0.78145(11) 0.66642(6) 0.83571(9) 0.1029(6) Uani 1 1 d . . . . .
O1 O 0.82038(16) 0.65466(8) 0.63437(15) 0.0629(8) Uani 1 1 d . . . . .
B1 B 0.7485(3) 0.65396(14) 0.6601(3) 0.0546(11) Uani 1 1 d . . . . .
N1 N 0.6093(2) 0.61898(10) 0.54180(19) 0.0562(8) Uani 1 1 d . . . . .
N2 N 0.7478(2) 0.65586(13) 0.7350(2) 0.0812(12) Uani 1 1 d . . . . .
C1 C 0.6518(3) 0.57724(13) 0.5401(3) 0.0607(11) Uani 1 1 d . . . . .
C2 C 0.6558(3) 0.54396(16) 0.5973(3) 0.0779(13) Uani 1 1 d . . . . .
C3 C 0.6909(4) 0.50347(17) 0.5873(4) 0.1035(18) Uani 1 1 d . . . . .
H3A H 0.695056 0.480780 0.624240 0.124 Uiso 1 1 calc R U . . .
C4 C 0.7194(4) 0.49600(19) 0.5248(5) 0.1104(19) Uani 1 1 d . . . . .
H4A H 0.739768 0.468286 0.517757 0.133 Uiso 1 1 calc R U . . .
C5 C 0.7176(3) 0.52990(17) 0.4729(3) 0.0860(14) Uani 1 1 d . . . . .
H5A H 0.739438 0.525045 0.432083 0.103 Uiso 1 1 calc R U . . .
C6 C 0.6849(3) 0.57069(14) 0.4787(3) 0.0668(12) Uani 1 1 d . . . . .
C7 C 0.6300(4) 0.55074(19) 0.6701(3) 0.1000(17) Uani 1 1 d . . . . .
H7A H 0.606657 0.580602 0.669132 0.120 Uiso 1 1 calc R U . . .
C8 C 0.7125(5) 0.5425(2) 0.7520(4) 0.137(3) Uani 1 1 d . . . . .
H8A H 0.695945 0.546815 0.798219 0.206 Uiso 1 1 calc R U . . .
H8B H 0.733293 0.512826 0.752780 0.206 Uiso 1 1 calc R U . . .
H8C H 0.759880 0.562649 0.756368 0.206 Uiso 1 1 calc R U . . .
C9 C 0.5574(6) 0.5158(2) 0.6662(5) 0.168(3) Uani 1 1 d . . . . .
H9A H 0.540912 0.520117 0.712437 0.252 Uiso 1 1 calc R U . . .
H9B H 0.504847 0.519144 0.614866 0.252 Uiso 1 1 calc R U . . .
H9C H 0.581885 0.486801 0.668914 0.252 Uiso 1 1 calc R U . . .
C10 C 0.6902(3) 0.60667(15) 0.4210(3) 0.0794(14) Uani 1 1 d . . . . .
H10A H 0.656385 0.632156 0.427274 0.095 Uiso 1 1 calc R U . . .
C11 C 0.6475(4) 0.59231(19) 0.3280(3) 0.116(2) Uani 1 1 d . . . . .
H11A H 0.652213 0.615953 0.293667 0.174 Uiso 1 1 calc R U . . .
H11B H 0.678819 0.566959 0.320553 0.174 Uiso 1 1 calc R U . . .
H11C H 0.584893 0.585152 0.312270 0.174 Uiso 1 1 calc R U . . .
C12 C 0.7882(4) 0.6209(2) 0.4456(4) 0.127(2) Uani 1 1 d . . . . .
H12A H 0.790443 0.643652 0.408524 0.191 Uiso 1 1 calc R U . . .
H12B H 0.812509 0.631814 0.501797 0.191 Uiso 1 1 calc R U . . .
H12C H 0.823220 0.596106 0.441905 0.191 Uiso 1 1 calc R U . . .
C13 C 0.5079(3) 0.62664(15) 0.4885(3) 0.0758(13) Uani 1 1 d . . . . .
C14 C 0.4792(4) 0.6097(2) 0.3991(4) 0.132(3) Uani 1 1 d . . . . .
H14A H 0.483666 0.578173 0.399701 0.198 Uiso 1 1 calc R U . . .
H14B H 0.417914 0.618328 0.366133 0.198 Uiso 1 1 calc R U . . .
H14C H 0.518182 0.621976 0.375394 0.198 Uiso 1 1 calc R U . . .
C15 C 0.4547(3) 0.6031(2) 0.5309(5) 0.128(2) Uani 1 1 d . . . . .
H15A H 0.461708 0.571871 0.527800 0.192 Uiso 1 1 calc R U . . .
H15B H 0.477131 0.611976 0.588323 0.192 Uiso 1 1 calc R U . . .
H15C H 0.391899 0.610700 0.503246 0.192 Uiso 1 1 calc R U . . .
C16 C 0.5018(3) 0.67538(15) 0.4896(3) 0.0902(16) Uani 1 1 d . . . . .
H16A H 0.448552 0.684127 0.498220 0.108 Uiso 1 1 calc R U . . .
H16B H 0.497212 0.687453 0.436861 0.108 Uiso 1 1 calc R U . . .
C17 C 0.5886(3) 0.69288(13) 0.5621(2) 0.0629(11) Uani 1 1 d . . . . .
C18 C 0.6511(2) 0.65311(12) 0.5852(2) 0.0526(10) Uani 1 1 d . . . . .
C19 C 0.6340(3) 0.72894(14) 0.5330(3) 0.0798(14) Uani 1 1 d . . . . .
H19A H 0.692571 0.735402 0.577193 0.096 Uiso 1 1 calc R U . . .
H19B H 0.643913 0.718454 0.485140 0.096 Uiso 1 1 calc R U . . .
C20 C 0.5786(4) 0.77075(17) 0.5094(4) 0.1039(17) Uani 1 1 d . . . . .
H20A H 0.610437 0.792865 0.491773 0.125 Uiso 1 1 calc R U . . .
H20B H 0.521164 0.764955 0.463093 0.125 Uiso 1 1 calc R U . . .
C21 C 0.5625(5) 0.7875(2) 0.5821(4) 0.128(2) Uani 1 1 d . . . . .
H21A H 0.525111 0.813655 0.565593 0.153 Uiso 1 1 calc R U . . .
H21B H 0.619888 0.795620 0.626387 0.153 Uiso 1 1 calc R U . . .
C22 C 0.5159(5) 0.7530(2) 0.6151(4) 0.120(2) Uani 1 1 d . . . . .
H22A H 0.511490 0.764058 0.665244 0.144 Uiso 1 1 calc R U . . .
H22B H 0.455030 0.747778 0.573703 0.144 Uiso 1 1 calc R U . . .
C23 C 0.5682(3) 0.70992(17) 0.6348(3) 0.0923(15) Uani 1 1 d . . . . .
H23A H 0.533586 0.687867 0.649144 0.111 Uiso 1 1 calc R U . . .
H23B H 0.624784 0.714154 0.683041 0.111 Uiso 1 1 calc R U . . .
C24 C 0.8901(5) 0.6358(3) 0.9022(4) 0.154(3) Uani 1 1 d . . . . .
H24A H 0.907061 0.642807 0.959973 0.231 Uiso 1 1 calc R U . . .
H24B H 0.880159 0.604626 0.894181 0.231 Uiso 1 1 calc R U . . .
H24C H 0.937550 0.644446 0.885833 0.231 Uiso 1 1 calc R U . . .
C25 C 0.8045(5) 0.7263(2) 0.8574(4) 0.164(3) Uani 1 1 d . . . . .
H25A H 0.823856 0.731579 0.916054 0.246 Uiso 1 1 calc R U . . .
H25B H 0.851157 0.735322 0.840154 0.246 Uiso 1 1 calc R U . . .
H25C H 0.750396 0.742738 0.827018 0.246 Uiso 1 1 calc R U . . .
C26 C 0.6928(6) 0.6519(4) 0.8722(5) 0.217(5) Uani 1 1 d . . . . .
H26A H 0.713896 0.658298 0.930677 0.325 Uiso 1 1 calc R U . . .
H26B H 0.639295 0.668735 0.841814 0.325 Uiso 1 1 calc R U . . .
H26C H 0.679254 0.621071 0.863096 0.325 Uiso 1 1 calc R U . . .
C27 C 0.9544(3) 0.77379(15) 0.7221(3) 0.0792(13) Uani 1 1 d . . . . .
H27A H 0.924403 0.800389 0.703926 0.095 Uiso 1 1 calc R U . . .
C28 C 0.9104(3) 0.73611(14) 0.6949(3) 0.0691(12) Uani 1 1 d . . . . .
H28A H 0.849736 0.736940 0.658076 0.083 Uiso 1 1 calc R U . . .
C29 C 0.9536(2) 0.69447(13) 0.7205(2) 0.0523(9) Uani 1 1 d . . . . .
C30 C 0.9099(2) 0.65423(13) 0.6935(2) 0.0555(10) Uani 1 1 d . . . . .
C31 C 0.9543(2) 0.61482(12) 0.7208(2) 0.0577(10) Uani 1 1 d . . . . .
C32 C 0.9114(3) 0.57345(15) 0.6928(3) 0.0815(14) Uani 1 1 d . . . . .
H32A H 0.851497 0.573047 0.654180 0.098 Uiso 1 1 calc R U . . .
C33 C 0.9532(4) 0.53582(18) 0.7193(4) 0.1100(19) Uani 1 1 d . . . . .
H33A H 0.923357 0.509374 0.699065 0.132 Uiso 1 1 calc R U . . .

loop_
_atom_site_aniso_label
_atom_site_aniso_U_11
_atom_site_aniso_U_22
_atom_site_aniso_U_33
_atom_site_aniso_U_23
_atom_site_aniso_U_13
_atom_site_aniso_U_12
Si1 0.0882(11) 0.1632(16) 0.0536(9) -0.0117(9) 0.0250(8) -0.0167(10)
O1 0.0453(15) 0.084(2) 0.0493(16) -0.0025(13) 0.0083(13) -0.0016(13)
B1 0.055(3) 0.056(3) 0.048(3) -0.001(2) 0.016(2) -0.006(2)
N1 0.0440(18) 0.060(2) 0.0559(19) -0.0092(16) 0.0114(15) -0.0019(15)
N2 0.062(2) 0.118(3) 0.058(2) 0.0002(19) 0.0188(19) -0.006(2)
C1 0.045(2) 0.066(3) 0.061(3) -0.007(2) 0.011(2) -0.0110(19)
C2 0.073(3) 0.067(3) 0.079(3) 0.002(2) 0.016(2) -0.016(2)
C3 0.104(4) 0.065(4) 0.120(5) 0.014(3) 0.024(4) -0.010(3)
C4 0.106(4) 0.077(4) 0.148(6) -0.010(4) 0.051(4) 0.013(3)
C5 0.083(3) 0.077(3) 0.099(4) -0.016(3) 0.038(3) -0.001(3)
C6 0.059(3) 0.067(3) 0.068(3) -0.015(2) 0.020(2) -0.007(2)
C7 0.113(4) 0.113(4) 0.080(4) 0.008(3) 0.046(3) -0.036(3)
C8 0.187(7) 0.128(5) 0.076(4) 0.018(3) 0.033(4) -0.034(5)
C9 0.202(7) 0.161(6) 0.173(7) 0.002(5) 0.109(6) -0.088(6)
C10 0.108(4) 0.076(3) 0.065(3) -0.008(2) 0.045(3) -0.004(3)
C11 0.149(6) 0.127(5) 0.073(4) -0.020(3) 0.046(4) 0.004(4)
C12 0.152(6) 0.153(6) 0.101(4) -0.044(4) 0.078(4) -0.076(5)
C13 0.039(2) 0.087(3) 0.082(3) -0.017(2) 0.004(2) -0.004(2)
C14 0.073(3) 0.165(6) 0.099(4) -0.060(4) -0.026(3) 0.023(3)
C15 0.063(3) 0.127(5) 0.190(7) 0.028(4) 0.049(4) -0.006(3)
C16 0.061(3) 0.078(3) 0.102(4) -0.020(3) 0.002(3) 0.003(2)
C17 0.051(2) 0.066(3) 0.056(2) -0.006(2) 0.0062(19) 0.003(2)
C18 0.051(2) 0.062(2) 0.046(2) -0.0054(18) 0.0202(18) -0.0065(19)
C19 0.076(3) 0.074(3) 0.072(3) 0.008(2) 0.012(2) 0.006(2)
C20 0.106(4) 0.083(4) 0.097(4) 0.008(3) 0.015(3) 0.010(3)
C21 0.141(6) 0.088(4) 0.109(5) -0.012(4) 0.005(4) 0.028(4)
C22 0.131(5) 0.126(5) 0.100(4) -0.008(4) 0.045(4) 0.056(4)
C23 0.088(3) 0.102(4) 0.086(4) -0.005(3) 0.035(3) 0.026(3)
C24 0.151(6) 0.199(7) 0.073(4) 0.000(4) 0.005(4) -0.007(5)
C25 0.177(7) 0.200(8) 0.089(4) -0.061(5) 0.025(5) 0.003(6)
C26 0.175(8) 0.392(15) 0.130(6) -0.057(7) 0.111(6) -0.094(8)
C27 0.076(3) 0.062(3) 0.093(4) 0.000(2) 0.027(3) 0.002(2)
C28 0.055(2) 0.075(3) 0.069(3) 0.007(2) 0.017(2) 0.008(2)
C29 0.0421(19) 0.063(2) 0.050(2) 0.0002(18) 0.0178(17) -0.0003(18)
C30 0.038(2) 0.078(3) 0.044(2) -0.0034(19) 0.0103(17) -0.002(2)
C31 0.051(2) 0.057(2) 0.060(2) 0.0005(19) 0.0169(18) -0.0015(18)
C32 0.061(3) 0.073(3) 0.088(3) -0.003(3) 0.008(2) -0.002(2)
C33 0.093(4) 0.073(3) 0.132(5) -0.008(3) 0.013(3) -0.005(3)

loop_
_atom_type_symbol
_atom_type_description
_atom_type_scat_dispersion_real
_atom_type_scat_dispersion_imag
_atom_type_scat_source
C C 0.0033 0.0016 'International Tables Vol C Tables 4.2.6.8 and 6.1.1.4'
H H 0.0000 0.0000 'International Tables Vol C Tables 4.2.6.8 and 6.1.1.4'
B B 0.0013 0.0007 'International Tables Vol C Tables 4.2.6.8 and 6.1.1.4'
N N 0.0061 0.0033 'International Tables Vol C Tables 4.2.6.8 and 6.1.1.4'
O O 0.0106 0.0060 'International Tables Vol C Tables 4.2.6.8 and 6.1.1.4'
Si Si 0.0817 0.0704 'International Tables Vol C Tables 4.2.6.8 and 6.1.1.4'

loop_
_geom_angle_atom_site_label_1
_geom_angle_atom_site_label_2
_geom_angle_atom_site_label_3
_geom_angle
_geom_angle_site_symmetry_1
_geom_angle_site_symmetry_3
_geom_angle_publ_flag
N2 Si1 C26 111.1(3) . . ?
N2 Si1 C25 111.0(3) . . ?
C26 Si1 C25 106.4(4) . . ?
N2 Si1 C24 112.3(3) . . ?
C26 Si1 C24 108.9(4) . . ?
C25 Si1 C24 107.0(3) . . ?
C30 O1 B1 120.3(3) . . ?
N2 B1 O1 131.3(4) . . ?
N2 B1 C18 114.6(4) . . ?
O1 B1 C18 114.0(3) . . ?
C18 N1 C1 124.8(3) . . ?
C18 N1 C13 114.0(3) . . ?
C1 N1 C13 121.1(3) . . ?
B1 N2 Si1 160.0(3) . . ?
C6 C1 C2 121.7(4) . . ?
C6 C1 N1 118.3(4) . . ?
C2 C1 N1 119.9(4) . . ?
C3 C2 C1 116.5(5) . . ?
C3 C2 C7 119.6(5) . . ?
C1 C2 C7 123.8(5) . . ?
C4 C3 C2 122.3(5) . . ?
C4 C3 H3A 118.9 . . ?
C2 C3 H3A 118.9 . . ?
C5 C4 C3 119.0(5) . . ?
C5 C4 H4A 120.5 . . ?
C3 C4 H4A 120.5 . . ?
C4 C5 C6 122.6(5) . . ?
C4 C5 H5A 118.7 . . ?
C6 C5 H5A 118.7 . . ?
C5 C6 C1 117.8(4) . . ?
C5 C6 C10 118.4(5) . . ?
C1 C6 C10 123.7(4) . . ?
C2 C7 C8 109.6(5) . . ?
C2 C7 C9 109.4(5) . . ?
C8 C7 C9 106.4(5) . . ?
C2 C7 H7A 110.5 . . ?
C8 C7 H7A 110.5 . . ?
C9 C7 H7A 110.5 . . ?
C7 C8 H8A 109.5 . . ?
C7 C8 H8B 109.5 . . ?
H8A C8 H8B 109.5 . . ?
C7 C8 H8C 109.5 . . ?
H8A C8 H8C 109.5 . . ?
H8B C8 H8C 109.5 . . ?
C7 C9 H9A 109.5 . . ?
C7 C9 H9B 109.5 . . ?
H9A C9 H9B 109.5 . . ?
C7 C9 H9C 109.5 . . ?
H9A C9 H9C 109.5 . . ?
H9B C9 H9C 109.5 . . ?
C6 C10 C12 110.5(4) . . ?
C6 C10 C11 112.1(4) . . ?
C12 C10 C11 110.2(4) . . ?
C6 C10 H10A 108.0 . . ?
C12 C10 H10A 108.0 . . ?
C11 C10 H10A 108.0 . . ?
C10 C11 H11A 109.5 . . ?
C10 C11 H11B 109.5 . . ?
H11A C11 H11B 109.5 . . ?
C10 C11 H11C 109.5 . . ?
H11A C11 H11C 109.5 . . ?
H11B C11 H11C 109.5 . . ?
C10 C12 H12A 109.5 . . ?
C10 C12 H12B 109.5 . . ?
H12A C12 H12B 109.5 . . ?
C10 C12 H12C 109.5 . . ?
H12A C12 H12C 109.5 . . ?
H12B C12 H12C 109.5 . . ?
C16 C13 C15 114.0(4) . . ?
C16 C13 C14 110.8(4) . . ?
C15 C13 C14 110.2(5) . . ?
C16 C13 N1 101.7(3) . . ?
C15 C13 N1 107.8(4) . . ?
C14 C13 N1 112.0(4) . . ?
C13 C14 H14A 109.5 . . ?
C13 C14 H14B 109.5 . . ?
H14A C14 H14B 109.5 . . ?
C13 C14 H14C 109.5 . . ?
H14A C14 H14C 109.5 . . ?
H14B C14 H14C 109.5 . . ?
C13 C15 H15A 109.5 . . ?
C13 C15 H15B 109.5 . . ?
H15A C15 H15B 109.5 . . ?
C13 C15 H15C 109.5 . . ?
H15A C15 H15C 109.5 . . ?
H15B C15 H15C 109.5 . . ?
C13 C16 C17 108.0(3) . . ?
C13 C16 H16A 110.1 . . ?
C17 C16 H16A 110.1 . . ?
C13 C16 H16B 110.1 . . ?
C17 C16 H16B 110.1 . . ?
H16A C16 H16B 108.4 . . ?
C19 C17 C18 107.6(3) . . ?
C19 C17 C23 109.5(4) . . ?
C18 C17 C23 113.1(3) . . ?
C19 C17 C16 111.8(4) . . ?
C18 C17 C16 103.2(3) . . ?
C23 C17 C16 111.6(4) . . ?
N1 C18 C17 110.2(3) . . ?
N1 C18 B1 127.0(3) . . ?
C17 C18 B1 122.4(3) . . ?
C20 C19 C17 112.6(4) . . ?
C20 C19 H19A 109.1 . . ?
C17 C19 H19A 109.1 . . ?
C20 C19 H19B 109.1 . . ?
C17 C19 H19B 109.1 . . ?
H19A C19 H19B 107.8 . . ?
C21 C20 C19 110.0(5) . . ?
C21 C20 H20A 109.7 . . ?
C19 C20 H20A 109.7 . . ?
C21 C20 H20B 109.7 . . ?
C19 C20 H20B 109.7 . . ?
H20A C20 H20B 108.2 . . ?
C20 C21 C22 112.0(5) . . ?
C20 C21 H21A 109.2 . . ?
C22 C21 H21A 109.2 . . ?
C20 C21 H21B 109.2 . . ?
C22 C21 H21B 109.2 . . ?
H21A C21 H21B 107.9 . . ?
C23 C22 C21 111.0(5) . . ?
C23 C22 H22A 109.4 . . ?
C21 C22 H22A 109.4 . . ?
C23 C22 H22B 109.4 . . ?
C21 C22 H22B 109.4 . . ?
H22A C22 H22B 108.0 . . ?
C22 C23 C17 113.0(4) . . ?
C22 C23 H23A 109.0 . . ?
C17 C23 H23A 109.0 . . ?
C22 C23 H23B 109.0 . . ?
C17 C23 H23B 109.0 . . ?
H23A C23 H23B 107.8 . . ?
Si1 C24 H24A 109.5 . . ?
Si1 C24 H24B 109.5 . . ?
H24A C24 H24B 109.5 . . ?
Si1 C24 H24C 109.5 . . ?
H24A C24 H24C 109.5 . . ?
H24B C24 H24C 109.5 . . ?
Si1 C25 H25A 109.5 . . ?
Si1 C25 H25B 109.5 . . ?
H25A C25 H25B 109.5 . . ?
Si1 C25 H25C 109.5 . . ?
H25A C25 H25C 109.5 . . ?
H25B C25 H25C 109.5 . . ?
Si1 C26 H26A 109.5 . . ?
Si1 C26 H26B 109.5 . . ?
H26A C26 H26B 109.5 . . ?
Si1 C26 H26C 109.5 . . ?
H26A C26 H26C 109.5 . . ?
H26B C26 H26C 109.5 . . ?
C28 C27 C27 120.7(3) . 2_756 ?
C28 C27 H27A 119.7 . . ?
C27 C27 H27A 119.7 2_756 . ?
C27 C28 C29 121.8(4) . . ?
C27 C28 H28A 119.1 . . ?
C29 C28 H28A 119.1 . . ?
C30 C29 C28 123.6(3) . . ?
C30 C29 C29 118.8(2) . 2_756 ?
C28 C29 C29 117.5(2) . 2_756 ?
C31 C30 C29 121.5(3) . . ?
C31 C30 O1 120.2(3) . . ?
C29 C30 O1 118.2(3) . . ?
C30 C31 C31 119.7(2) . 2_756 ?
C30 C31 C32 122.4(4) . . ?
C31 C31 C32 118.0(2) 2_756 . ?
C33 C32 C31 122.5(4) . . ?
C33 C32 H32A 118.7 . . ?
C31 C32 H32A 118.7 . . ?
C32 C33 C33 119.5(3) . 2_756 ?
C32 C33 H33A 120.3 . . ?
C33 C33 H33A 120.3 2_756 . ?

loop_
_geom_bond_atom_site_label_1
_geom_bond_atom_site_label_2
_geom_bond_distance
_geom_bond_site_symmetry_2
_geom_bond_publ_flag
Si1 N2 1.655(4) . ?
Si1 C26 1.846(7) . ?
Si1 C25 1.864(7) . ?
Si1 C24 1.911(7) . ?
O1 C30 1.398(4) . ?
O1 B1 1.409(5) . ?
B1 N2 1.319(5) . ?
B1 C18 1.590(6) . ?
N1 C18 1.301(4) . ?
N1 C1 1.449(5) . ?
N1 C13 1.541(5) . ?
C1 C6 1.398(6) . ?
C1 C2 1.408(6) . ?
C2 C3 1.396(7) . ?
C2 C7 1.509(7) . ?
C3 C4 1.370(8) . ?
C3 H3A 0.9300 . ?
C4 C5 1.366(8) . ?
C4 H4A 0.9300 . ?
C5 C6 1.367(6) . ?
C5 H5A 0.9300 . ?
C6 C10 1.515(6) . ?
C7 C8 1.534(7) . ?
C7 C9 1.563(7) . ?
C7 H7A 0.9800 . ?
C8 H8A 0.9600 . ?
C8 H8B 0.9600 . ?
C8 H8C 0.9600 . ?
C9 H9A 0.9600 . ?
C9 H9B 0.9600 . ?
C9 H9C 0.9600 . ?
C10 C12 1.526(7) . ?
C10 C11 1.553(6) . ?
C10 H10A 0.9800 . ?
C11 H11A 0.9600 . ?
C11 H11B 0.9600 . ?
C11 H11C 0.9600 . ?
C12 H12A 0.9600 . ?
C12 H12B 0.9600 . ?
C12 H12C 0.9600 . ?
C13 C16 1.485(6) . ?
C13 C15 1.524(7) . ?
C13 C14 1.532(7) . ?
C14 H14A 0.9600 . ?
C14 H14B 0.9600 . ?
C14 H14C 0.9600 . ?
C15 H15A 0.9600 . ?
C15 H15B 0.9600 . ?
C15 H15C 0.9600 . ?
C16 C17 1.555(5) . ?
C16 H16A 0.9700 . ?
C16 H16B 0.9700 . ?
C17 C19 1.518(6) . ?
C17 C18 1.521(5) . ?
C17 C23 1.531(6) . ?
C19 C20 1.512(6) . ?
C19 H19A 0.9700 . ?
C19 H19B 0.9700 . ?
C20 C21 1.490(8) . ?
C20 H20A 0.9700 . ?
C20 H20B 0.9700 . ?
C21 C22 1.536(9) . ?
C21 H21A 0.9700 . ?
C21 H21B 0.9700 . ?
C22 C23 1.520(7) . ?
C22 H22A 0.9700 . ?
C22 H22B 0.9700 . ?
C23 H23A 0.9700 . ?
C23 H23B 0.9700 . ?
C24 H24A 0.9600 . ?
C24 H24B 0.9600 . ?
C24 H24C 0.9600 . ?
C25 H25A 0.9600 . ?
C25 H25B 0.9600 . ?
C25 H25C 0.9600 . ?
C26 H26A 0.9600 . ?
C26 H26B 0.9600 . ?
C26 H26C 0.9600 . ?
C27 C28 1.330(5) . ?
C27 C27 1.400(8) 2_756 ?
C27 H27A 0.9300 . ?
C28 C29 1.427(5) . ?
C28 H28A 0.9300 . ?
C29 C30 1.395(5) . ?
C29 C29 1.437(7) 2_756 ?
C30 C31 1.378(5) . ?
C31 C31 1.417(7) 2_756 ?
C31 C32 1.423(5) . ?
C32 C33 1.313(6) . ?
C32 H32A 0.9300 . ?
C33 C33 1.459(10) 2_756 ?
C33 H33A 0.9300 . ?
